data_7151447
loop_
_publ_author_name
'Spiniello, Marisa'
'White, Jonathan M.'

_publ_section_title
;
 Low-temperature X-ray structural studies of the ester and ether
 derivatives of cis- and trans-4-tert-butyl cyclohexanol and
 2-adamantanol: application of the variable oxygen probe to determine
 the relative ?-donor ability of C?H and C?C bonds
;
_journal_issue 17
_journal_name_full 'Organic &amp;  Biomolecular Chemistry'
_journal_page_first 3094
_journal_paper_doi 10.1039/b303453d
_journal_volume 1
_journal_year 2003
_chemical_formula_sum 'C17 H23 N O4'
_chemical_formula_weight 305.36
_chemical_melting_point 89.0(10)
_chemical_name_systematic
;
?
;
_space_group_IT_number 14
_symmetry_cell_setting monoclinic
_symmetry_space_group_name_Hall '-P 2yn'
_symmetry_space_group_name_H-M 'P 1 21/n 1'
_atom_sites_solution_hydrogens geom
_atom_sites_solution_primary direct
_atom_sites_solution_secondary difmap
_audit_creation_method SHELXL-97
_cell_angle_alpha 90.00
_cell_angle_beta 97.7220(10)
_cell_angle_gamma 90.00
_cell_formula_units_Z 4
_cell_length_a 6.23700(10)
_cell_length_b 12.7728(2)
_cell_length_c 20.4391(4)
_cell_measurement_reflns_used 18573
_cell_measurement_temperature 130.0(2)
_cell_volume 1613.49(5)
_computing_cell_refinement 'HKL Scalepack (Otwinowski & Minor 1997)'
_computing_data_collection 'Collect (Nonius BV, 1997-2000)'
_computing_data_reduction 'HKL Denzo and Scalepack (Otwinowski & Minor 1997)'
_computing_structure_refinement 'SHELXL-97 (Sheldrick, 1997)'
_diffrn_ambient_temperature 130(2)
_diffrn_detector_area_resol_mean 9
_diffrn_measured_fraction_theta_full 0.909
_diffrn_measured_fraction_theta_max 0.909
_diffrn_measurement_device '95mm CCD camera on \k-goniostat'
_diffrn_measurement_device_type KappaCCD
_diffrn_measurement_method CCD
_diffrn_radiation_monochromator 'horizonally mounted graphite crystal'
_diffrn_radiation_source 'fine-focus sealed tube'
_diffrn_radiation_type MoK\a
_diffrn_radiation_wavelength 0.71069
_diffrn_reflns_av_R_equivalents 0.0367
_diffrn_reflns_av_sigmaI/netI 0.0421
_diffrn_reflns_limit_h_max 8
_diffrn_reflns_limit_h_min -6
_diffrn_reflns_limit_k_max 16
_diffrn_reflns_limit_k_min -16
_diffrn_reflns_limit_l_max 27
_diffrn_reflns_limit_l_min -27
_diffrn_reflns_number 16946
_diffrn_reflns_theta_full 28.49
_diffrn_reflns_theta_max 28.49
_diffrn_reflns_theta_min 3.66
_exptl_absorpt_coefficient_mu 0.089
_exptl_crystal_colour colourless
_exptl_crystal_density_diffrn 1.257
_exptl_crystal_density_method 'not measured'
_exptl_crystal_description plates
_exptl_crystal_F_000 656
_exptl_crystal_size_max 0.25
_exptl_crystal_size_mid 0.07
_exptl_crystal_size_min 0.07
_refine_diff_density_max 0.251
_refine_diff_density_min -0.193
_refine_diff_density_rms 0.040
_refine_ls_extinction_method none
_refine_ls_goodness_of_fit_ref 1.025
_refine_ls_hydrogen_treatment mixed
_refine_ls_matrix_type full
_refine_ls_number_parameters 199
_refine_ls_number_reflns 3719
_refine_ls_number_restraints 0
_refine_ls_restrained_S_all 1.025
_refine_ls_R_factor_all 0.0697
_refine_ls_R_factor_gt 0.0463
_refine_ls_shift/su_max 0.000
_refine_ls_shift/su_mean 0.000
_refine_ls_structure_factor_coef Fsqd
_refine_ls_weighting_details 'calc w=1/[\s^2^(Fo^2^)+(0.0328P)^2^+0.7320P] where P=(Fo^2^+2Fc^2^)/3'
_refine_ls_weighting_scheme calc
_refine_ls_wR_factor_gt 0.0943
_refine_ls_wR_factor_ref 0.1033
_reflns_number_gt 2826
_reflns_number_total 3719
_reflns_threshold_expression >2sigma(I)
_cod_data_source_file b303453d.txt
_cod_data_source_block compound5e
_cod_depositor_comments
;
The following automatic conversions were performed:

'_chemical_melting_point' value '88-90' was changed to '89.0(10)' -
the average value was taken and precision was estimated.

Automatic conversion script
Id: cif_fix_values 1569 2011-02-09 13:29:24Z adriana 
;
_cod_original_sg_symbol_H-M P21/n
_cod_database_code 7151447

loop_
_symmetry_equiv_pos_as_xyz
'x, y, z'
'-x+1/2, y+1/2, -z+1/2'
'-x, -y, -z'
'x-1/2, -y-1/2, z-1/2'

loop_
_atom_site_label
_atom_site_type_symbol
_atom_site_fract_x
_atom_site_fract_y
_atom_site_fract_z
_atom_site_U_iso_or_equiv
_atom_site_adp_type
_atom_site_occupancy
_atom_site_symmetry_multiplicity
_atom_site_calc_flag
_atom_site_refinement_flags
_atom_site_disorder_assembly
_atom_site_disorder_group
C1 C 0.2274(2) 0.49331(11) 0.13064(7) 0.0226(3) Uani 1 1 d . . .
H1 H 0.3004 0.4725 0.1753 0.027 Uiso 1 1 calc R . .
C2 C 0.3870(2) 0.49077(11) 0.08168(7) 0.0257(3) Uani 1 1 d . . .
H2A H 0.5121 0.5362 0.0972 0.031 Uiso 1 1 calc R . .
H2B H 0.3178 0.5177 0.0385 0.031 Uiso 1 1 calc R . .
C3 C 0.4642(2) 0.37838(11) 0.07381(7) 0.0243(3) Uani 1 1 d . . .
H3A H 0.5379 0.3529 0.1168 0.029 Uiso 1 1 calc R . .
H3B H 0.5703 0.3773 0.0419 0.029 Uiso 1 1 calc R . .
C4 C 0.2751(2) 0.30484(11) 0.04952(7) 0.0228(3) Uani 1 1 d . . .
H4 H 0.2001 0.3351 0.0075 0.027 Uiso 1 1 calc R . .
C5 C 0.1153(2) 0.30891(12) 0.09959(8) 0.0278(3) Uani 1 1 d . . .
H5A H 0.1851 0.2809 0.1424 0.033 Uiso 1 1 calc R . .
H5B H -0.0109 0.2641 0.0842 0.033 Uiso 1 1 calc R . .
C6 C 0.0378(2) 0.42107(12) 0.10943(8) 0.0280(3) Uani 1 1 d . . .
H6A H -0.0435 0.4470 0.0676 0.034 Uiso 1 1 calc R . .
H6B H -0.0611 0.4214 0.1435 0.034 Uiso 1 1 calc R . .
C7 C 0.3493(2) 0.19269(12) 0.03329(7) 0.0252(3) Uani 1 1 d . . .
C8 C 0.4714(3) 0.19770(13) -0.02658(8) 0.0355(4) Uani 1 1 d . . .
H8A H 0.5989 0.2427 -0.0165 0.053 Uiso 1 1 calc R . .
H8B H 0.3764 0.2265 -0.0644 0.053 Uiso 1 1 calc R . .
H8C H 0.5174 0.1271 -0.0373 0.053 Uiso 1 1 calc R . .
C9 C 0.4979(3) 0.14311(12) 0.09171(8) 0.0307(4) Uani 1 1 d . . .
H9A H 0.6238 0.1883 0.1040 0.046 Uiso 1 1 calc R . .
H9B H 0.5464 0.0741 0.0787 0.046 Uiso 1 1 calc R . .
H9C H 0.4177 0.1355 0.1295 0.046 Uiso 1 1 calc R . .
C10 C 0.1507(3) 0.12173(13) 0.01438(9) 0.0357(4) Uani 1 1 d . . .
H10A H 0.0677 0.1168 0.0517 0.054 Uiso 1 1 calc R . .
H10B H 0.1989 0.0517 0.0032 0.054 Uiso 1 1 calc R . .
H10C H 0.0592 0.1516 -0.0238 0.054 Uiso 1 1 calc R . .
C11 C 0.0786(2) 0.63388(11) 0.18715(7) 0.0237(3) Uani 1 1 d . . .
C12 C 0.0322(2) 0.74905(11) 0.18414(7) 0.0232(3) Uani 1 1 d . . .
C13 C -0.1410(2) 0.79318(11) 0.21012(7) 0.0235(3) Uani 1 1 d . . .
C14 C -0.1726(3) 0.90012(12) 0.21351(7) 0.0301(3) Uani 1 1 d . . .
H14 H -0.2928 0.9277 0.2319 0.036 Uiso 1 1 calc R . .
C15 C -0.0249(3) 0.96620(13) 0.18953(8) 0.0346(4) Uani 1 1 d . . .
H15 H -0.0434 1.0399 0.1911 0.042 Uiso 1 1 calc R . .
C16 C 0.1479(3) 0.92475(13) 0.16347(8) 0.0341(4) Uani 1 1 d . . .
H16 H 0.2492 0.9702 0.1473 0.041 Uiso 1 1 calc R . .
C17 C 0.1765(2) 0.81717(12) 0.16050(7) 0.0285(3) Uani 1 1 d . . .
H17 H 0.2967 0.7899 0.1420 0.034 Uiso 1 1 calc R . .
N1 N -0.3073(2) 0.72513(10) 0.23136(6) 0.0270(3) Uani 1 1 d . . .
O1 O 0.15043(16) 0.60199(8) 0.13214(5) 0.0250(2) Uani 1 1 d . . .
O2 O 0.06059(19) 0.57958(8) 0.23421(5) 0.0339(3) Uani 1 1 d . . .
O3 O -0.37136(19) 0.65077(9) 0.19614(6) 0.0377(3) Uani 1 1 d . . .
O4 O -0.3784(2) 0.74853(10) 0.28202(6) 0.0431(3) Uani 1 1 d . . .

loop_
_atom_site_aniso_label
_atom_site_aniso_U_11
_atom_site_aniso_U_22
_atom_site_aniso_U_33
_atom_site_aniso_U_23
_atom_site_aniso_U_13
_atom_site_aniso_U_12
C1 0.0241(8) 0.0205(7) 0.0241(7) -0.0001(6) 0.0064(6) 0.0015(6)
C2 0.0265(8) 0.0231(7) 0.0293(8) -0.0034(6) 0.0100(6) -0.0057(6)
C3 0.0223(8) 0.0255(8) 0.0268(7) -0.0047(6) 0.0100(6) -0.0048(6)
C4 0.0240(8) 0.0231(7) 0.0218(7) -0.0017(6) 0.0050(6) -0.0035(6)
C5 0.0251(8) 0.0248(8) 0.0356(8) -0.0022(6) 0.0120(7) -0.0069(6)
C6 0.0228(8) 0.0284(8) 0.0345(8) -0.0008(6) 0.0098(6) -0.0008(6)
C7 0.0274(8) 0.0226(7) 0.0266(7) -0.0035(6) 0.0072(6) -0.0052(6)
C8 0.0470(10) 0.0302(8) 0.0322(8) -0.0065(7) 0.0162(7) -0.0014(7)
C9 0.0340(9) 0.0241(8) 0.0347(9) 0.0006(6) 0.0066(7) -0.0012(6)
C10 0.0371(9) 0.0284(8) 0.0415(9) -0.0099(7) 0.0046(7) -0.0078(7)
C11 0.0223(8) 0.0252(7) 0.0244(7) -0.0001(6) 0.0057(6) 0.0017(6)
C12 0.0253(8) 0.0241(7) 0.0201(7) -0.0006(6) 0.0024(6) 0.0014(6)
C13 0.0261(8) 0.0236(7) 0.0204(7) -0.0006(6) 0.0017(6) 0.0000(6)
C14 0.0370(9) 0.0275(8) 0.0253(7) -0.0041(6) 0.0023(6) 0.0063(7)
C15 0.0507(11) 0.0204(8) 0.0316(8) -0.0023(6) 0.0019(8) 0.0007(7)
C16 0.0427(10) 0.0274(8) 0.0317(8) 0.0022(7) 0.0032(7) -0.0092(7)
C17 0.0288(8) 0.0296(8) 0.0275(8) 0.0019(6) 0.0050(6) -0.0015(6)
N1 0.0258(7) 0.0296(7) 0.0264(6) -0.0004(5) 0.0065(5) 0.0042(5)
O1 0.0294(6) 0.0218(5) 0.0252(5) 0.0005(4) 0.0088(4) 0.0028(4)
O2 0.0471(7) 0.0282(6) 0.0295(6) 0.0063(5) 0.0166(5) 0.0092(5)
O3 0.0389(7) 0.0369(7) 0.0383(7) -0.0081(5) 0.0091(5) -0.0121(5)
O4 0.0502(8) 0.0447(7) 0.0398(7) -0.0045(6) 0.0262(6) 0.0023(6)

loop_
_atom_type_symbol
_atom_type_description
_atom_type_scat_dispersion_real
_atom_type_scat_dispersion_imag
_atom_type_scat_source
C C 0.0033 0.0016 'International Tables Vol C Tables 4.2.6.8 and 6.1.1.4'
H H 0.0000 0.0000 'International Tables Vol C Tables 4.2.6.8 and 6.1.1.4'
N N 0.0061 0.0033 'International Tables Vol C Tables 4.2.6.8 and 6.1.1.4'
O O 0.0106 0.0060 'International Tables Vol C Tables 4.2.6.8 and 6.1.1.4'

loop_
_geom_angle_atom_site_label_1
_geom_angle_atom_site_label_2
_geom_angle_atom_site_label_3
_geom_angle
_geom_angle_site_symmetry_1
_geom_angle_site_symmetry_3
_geom_angle_publ_flag
O1 C1 C2 106.34(11) . . ?
O1 C1 C6 109.63(11) . . ?
C2 C1 C6 110.91(12) . . ?
O1 C1 H1 110.0 . . ?
C2 C1 H1 110.0 . . ?
C6 C1 H1 110.0 . . ?
C1 C2 C3 109.65(12) . . ?
C1 C2 H2A 109.7 . . ?
C3 C2 H2A 109.7 . . ?
C1 C2 H2B 109.7 . . ?
C3 C2 H2B 109.7 . . ?
H2A C2 H2B 108.2 . . ?
C2 C3 C4 111.64(12) . . ?
C2 C3 H3A 109.3 . . ?
C4 C3 H3A 109.3 . . ?
C2 C3 H3B 109.3 . . ?
C4 C3 H3B 109.3 . . ?
H3A C3 H3B 108.0 . . ?
C5 C4 C3 107.78(11) . . ?
C5 C4 C7 114.55(12) . . ?
C3 C4 C7 113.24(12) . . ?
C5 C4 H4 106.9 . . ?
C3 C4 H4 106.9 . . ?
C7 C4 H4 106.9 . . ?
C4 C5 C6 111.49(12) . . ?
C4 C5 H5A 109.3 . . ?
C6 C5 H5A 109.3 . . ?
C4 C5 H5B 109.3 . . ?
C6 C5 H5B 109.3 . . ?
H5A C5 H5B 108.0 . . ?
C1 C6 C5 111.02(12) . . ?
C1 C6 H6A 109.4 . . ?
C5 C6 H6A 109.4 . . ?
C1 C6 H6B 109.4 . . ?
C5 C6 H6B 109.4 . . ?
H6A C6 H6B 108.0 . . ?
C8 C7 C10 107.12(13) . . ?
C8 C7 C9 108.93(13) . . ?
C10 C7 C9 109.33(13) . . ?
C8 C7 C4 109.10(12) . . ?
C10 C7 C4 110.06(12) . . ?
C9 C7 C4 112.17(12) . . ?
C7 C8 H8A 109.5 . . ?
C7 C8 H8B 109.5 . . ?
H8A C8 H8B 109.5 . . ?
C7 C8 H8C 109.5 . . ?
H8A C8 H8C 109.5 . . ?
H8B C8 H8C 109.5 . . ?
C7 C9 H9A 109.5 . . ?
C7 C9 H9B 109.5 . . ?
H9A C9 H9B 109.5 . . ?
C7 C9 H9C 109.5 . . ?
H9A C9 H9C 109.5 . . ?
H9B C9 H9C 109.5 . . ?
C7 C10 H10A 109.5 . . ?
C7 C10 H10B 109.5 . . ?
H10A C10 H10B 109.5 . . ?
C7 C10 H10C 109.5 . . ?
H10A C10 H10C 109.5 . . ?
H10B C10 H10C 109.5 . . ?
O2 C11 O1 125.30(13) . . ?
O2 C11 C12 124.09(13) . . ?
O1 C11 C12 110.55(12) . . ?
C17 C12 C13 117.05(14) . . ?
C17 C12 C11 120.03(13) . . ?
C13 C12 C11 122.63(13) . . ?
C14 C13 C12 122.98(14) . . ?
C14 C13 N1 117.41(13) . . ?
C12 C13 N1 119.49(13) . . ?
C13 C14 C15 118.52(15) . . ?
C13 C14 H14 120.7 . . ?
C15 C14 H14 120.7 . . ?
C16 C15 C14 119.77(15) . . ?
C16 C15 H15 120.1 . . ?
C14 C15 H15 120.1 . . ?
C15 C16 C17 120.76(15) . . ?
C15 C16 H16 119.6 . . ?
C17 C16 H16 119.6 . . ?
C12 C17 C16 120.91(15) . . ?
C12 C17 H17 119.5 . . ?
C16 C17 H17 119.5 . . ?
O4 N1 O3 124.23(13) . . ?
O4 N1 C13 117.41(13) . . ?
O3 N1 C13 118.31(12) . . ?
C11 O1 C1 117.07(11) . . ?

loop_
_geom_bond_atom_site_label_1
_geom_bond_atom_site_label_2
_geom_bond_distance
_geom_bond_site_symmetry_2
_geom_bond_publ_flag
C1 O1 1.4705(17) . ?
C1 C2 1.5034(19) . ?
C1 C6 1.516(2) . ?
C1 H1 1.0000 . ?
C2 C3 1.530(2) . ?
C2 H2A 0.9900 . ?
C2 H2B 0.9900 . ?
C3 C4 1.5370(19) . ?
C3 H3A 0.9900 . ?
C3 H3B 0.9900 . ?
C4 C5 1.5224(19) . ?
C4 C7 1.555(2) . ?
C4 H4 1.0000 . ?
C5 C6 1.534(2) . ?
C5 H5A 0.9900 . ?
C5 H5B 0.9900 . ?
C6 H6A 0.9900 . ?
C6 H6B 0.9900 . ?
C7 C8 1.527(2) . ?
C7 C10 1.542(2) . ?
C7 C9 1.545(2) . ?
C8 H8A 0.9800 . ?
C8 H8B 0.9800 . ?
C8 H8C 0.9800 . ?
C9 H9A 0.9800 . ?
C9 H9B 0.9800 . ?
C9 H9C 0.9800 . ?
C10 H10A 0.9800 . ?
C10 H10B 0.9800 . ?
C10 H10C 0.9800 . ?
C11 O2 1.2032(17) . ?
C11 O1 1.3292(16) . ?
C11 C12 1.499(2) . ?
C12 C17 1.384(2) . ?
C12 C13 1.386(2) . ?
C13 C14 1.383(2) . ?
C13 N1 1.4629(19) . ?
C14 C15 1.387(2) . ?
C14 H14 0.9500 . ?
C15 C16 1.371(2) . ?
C15 H15 0.9500 . ?
C16 C17 1.388(2) . ?
C16 H16 0.9500 . ?
C17 H17 0.9500 . ?
N1 O4 1.2173(15) . ?
N1 O3 1.2259(16) . ?

loop_
_geom_torsion_atom_site_label_1
_geom_torsion_atom_site_label_2
_geom_torsion_atom_site_label_3
_geom_torsion_atom_site_label_4
_geom_torsion
_geom_torsion_site_symmetry_1
_geom_torsion_site_symmetry_2
_geom_torsion_site_symmetry_3
_geom_torsion_site_symmetry_4
_geom_torsion_publ_flag
O1 C1 C2 C3 -176.33(11) . . . . ?
C6 C1 C2 C3 -57.19(16) . . . . ?
C1 C2 C3 C4 59.56(16) . . . . ?
C2 C3 C4 C5 -58.74(16) . . . . ?
C2 C3 C4 C7 173.48(11) . . . . ?
C3 C4 C5 C6 56.92(16) . . . . ?
C7 C4 C5 C6 -176.06(12) . . . . ?
O1 C1 C6 C5 173.44(11) . . . . ?
C2 C1 C6 C5 56.30(16) . . . . ?
C4 C5 C6 C1 -56.91(17) . . . . ?
C5 C4 C7 C8 168.87(13) . . . . ?
C3 C4 C7 C8 -66.97(16) . . . . ?
C5 C4 C7 C10 51.61(17) . . . . ?
C3 C4 C7 C10 175.77(12) . . . . ?
C5 C4 C7 C9 -70.35(16) . . . . ?
C3 C4 C7 C9 53.81(16) . . . . ?
O2 C11 C12 C17 133.72(16) . . . . ?
O1 C11 C12 C17 -43.58(18) . . . . ?
O2 C11 C12 C13 -39.9(2) . . . . ?
O1 C11 C12 C13 142.81(14) . . . . ?
C17 C12 C13 C14 -0.5(2) . . . . ?
C11 C12 C13 C14 173.32(14) . . . . ?
C17 C12 C13 N1 175.51(13) . . . . ?
C11 C12 C13 N1 -10.7(2) . . . . ?
C12 C13 C14 C15 0.3(2) . . . . ?
N1 C13 C14 C15 -175.71(13) . . . . ?
C13 C14 C15 C16 -0.2(2) . . . . ?
C14 C15 C16 C17 0.3(2) . . . . ?
C13 C12 C17 C16 0.5(2) . . . . ?
C11 C12 C17 C16 -173.45(14) . . . . ?
C15 C16 C17 C12 -0.4(2) . . . . ?
C14 C13 N1 O4 -43.92(19) . . . . ?
C12 C13 N1 O4 139.88(14) . . . . ?
C14 C13 N1 O3 133.59(15) . . . . ?
C12 C13 N1 O3 -42.60(19) . . . . ?
O2 C11 O1 C1 -4.3(2) . . . . ?
C12 C11 O1 C1 172.99(11) . . . . ?
C2 C1 O1 C11 -154.35(12) . . . . ?
C6 C1 O1 C11 85.68(14) . . . . ?
